data_1542385
loop_
_publ_author_name
'Cao, Jia-Qing'
'Huang, Xiao-Jun'
'Li, Yu-Ting'
'Wang, Ying'
'Wang, Lei'
'Jiang, Ren-Wang'
'Ye, Wen-Cai'

_publ_section_title
;
 Callistrilones A and B, Triketone-Phloroglucinol-Monoterpene Hybrids with
 a New Skeleton from Callistemon rigidus.
;
_journal_issue 1
_journal_name_full 'Organic letters'
_journal_page_first 120
_journal_page_last 123
_journal_paper_doi 10.1021/acs.orglett.5b03360
_journal_volume 18
_journal_year 2016
_chemical_absolute_configuration rm
_chemical_formula_moiety 'C34 H44 O7'
_chemical_formula_sum 'C34 H44 O7'
_chemical_formula_weight 564.69
_space_group_crystal_system orthorhombic
_space_group_IT_number 19
_space_group_name_Hall 'P 2ac 2ab'
_space_group_name_H-M_alt 'P 21 21 21'
_symmetry_space_group_name_Hall 'P 2ac 2ab'
_symmetry_space_group_name_H-M 'P 21 21 21'
_atom_sites_solution_hydrogens geom
_audit_creation_date 2015-11-21
_audit_creation_method
;
Olex2 1.2
(compiled 2014.07.22 svn.r2960 for OlexSys, GUI svn.r4874)
;
_cell_angle_alpha 90
_cell_angle_beta 90
_cell_angle_gamma 90
_cell_formula_units_Z 4
_cell_length_a 6.4131(2)
_cell_length_b 14.8983(7)
_cell_length_c 32.7256(14)
_cell_measurement_reflns_used 10031
_cell_measurement_temperature 173(2)
_cell_measurement_theta_max 62.7570
_cell_measurement_theta_min 4.9560
_cell_volume 3126.7(2)
_computing_cell_refinement 'CrysAlis PRO '
_computing_data_collection 'CrysAlis PRO '
_computing_data_reduction 'CrysAlis PRO'
_computing_molecular_graphics 'Olex2 (Dolomanov et al., 2009)'
_computing_publication_material 'Olex2 (Dolomanov et al., 2009)'
_computing_structure_refinement 'SHELXL-2014/7 (Sheldrick, 2014)'
_computing_structure_solution 'SHELXS-97 (Sheldrick, 1990)'
_diffrn_ambient_temperature 173(2)
_diffrn_measured_fraction_theta_full 0.990
_diffrn_measured_fraction_theta_max 0.990
_diffrn_measurement_device_type 'Oxford Gemini S ultra'
_diffrn_radiation_type CuK\a
_diffrn_radiation_wavelength 1.54184
_diffrn_reflns_av_R_equivalents 0.1073
_diffrn_reflns_av_unetI/netI 0.0537
_diffrn_reflns_laue_measured_fraction_full 0.990
_diffrn_reflns_laue_measured_fraction_max 0.990
_diffrn_reflns_limit_h_max 4
_diffrn_reflns_limit_h_min -7
_diffrn_reflns_limit_k_max 16
_diffrn_reflns_limit_k_min -17
_diffrn_reflns_limit_l_max 37
_diffrn_reflns_limit_l_min -37
_diffrn_reflns_number 27092
_diffrn_reflns_point_group_measured_fraction_full 0.987
_diffrn_reflns_point_group_measured_fraction_max 0.986
_diffrn_reflns_theta_full 63.251
_diffrn_reflns_theta_max 63.251
_diffrn_reflns_theta_min 3.259
_exptl_absorpt_coefficient_mu 0.667
_exptl_absorpt_correction_T_max 1.00000
_exptl_absorpt_correction_T_min 0.37169
_exptl_absorpt_correction_type multi-scan
_exptl_absorpt_process_details 'SADABS (Sheldrick, 2004)'
_exptl_crystal_colour colorless
_exptl_crystal_density_diffrn 1.200
_exptl_crystal_description blocks
_exptl_crystal_F_000 1216
_exptl_crystal_size_max 0.43
_exptl_crystal_size_mid 0.33
_exptl_crystal_size_min 0.21
_refine_diff_density_max 0.211
_refine_diff_density_min -0.309
_refine_diff_density_rms 0.059
_refine_ls_abs_structure_details
;
 Flack x determined using 1785 quotients [(I+)-(I-)]/[(I+)+(I-)]
 (Parsons, Flack and Wagner, Acta Cryst. B69 (2013) 249-259).
;
_refine_ls_abs_structure_Flack -0.02(16)
_refine_ls_extinction_method none
_refine_ls_goodness_of_fit_ref 1.124
_refine_ls_hydrogen_treatment constr
_refine_ls_matrix_type full
_refine_ls_number_parameters 371
_refine_ls_number_reflns 5028
_refine_ls_number_restraints 0
_refine_ls_restrained_S_all 1.124
_refine_ls_R_factor_all 0.0628
_refine_ls_R_factor_gt 0.0585
_refine_ls_shift/su_max 0.000
_refine_ls_shift/su_mean 0.000
_refine_ls_structure_factor_coef Fsqd
_refine_ls_weighting_details 'w=1/[\s^2^(Fo^2^)+(0.0936P)^2^+0.6524P] where P=(Fo^2^+2Fc^2^)/3'
_refine_ls_weighting_scheme calc
_refine_ls_wR_factor_gt 0.1500
_refine_ls_wR_factor_ref 0.1624
_reflns_Friedel_coverage 0.721
_reflns_friedel_fraction_full 0.982
_reflns_friedel_fraction_max 0.982
_reflns_number_gt 4670
_reflns_number_total 5028
_reflns_threshold_expression 'I > 2\s(I)'
_cod_data_source_file ol5b03360_si_002.cif
_cod_data_source_block cv2
_cod_original_cell_volume 3126.8(2)
_cod_database_code 1542385
_shelx_space_group_comment
;
The symmetry employed for this shelxl refinement is uniquely defined
by the following loop, which should always be used as a source of
symmetry information in preference to the above space-group names.
They are only intended as comments.
;
_olex2_refinement_description
;
1. Others
 Fixed Uiso: H4(0.06) H8A(0.048) H8B(0.048) H9A(0.049) H10A(0.052) H11A(0.047)
 H13A(0.039) H7BA(0.038) H1'A(0.091) H1'B(0.091) H1'C(0.091) H2'A(0.089)
 H2'B(0.089) H2'C(0.089) H3'A(0.083) H3'B(0.083) H3'C(0.083) H4'A(0.078)
 H4'B(0.078) H4'C(0.078) H6'A(0.043) H7'A(0.07) H7'B(0.07) H7'C(0.07)
 H8'A(0.086) H8'B(0.086) H8'C(0.086) H9'A(0.052) H10B(0.099) H10C(0.099)
 H10D(0.099) H11B(0.101) H11C(0.101) H11D(0.101) H12A(0.055) H12B(0.055)
 H12C(0.055) H13B(0.047) H14A(0.075) H14B(0.075) H14C(0.075) H15A(0.084)
 H15B(0.084) H15C(0.084)
 Fixed X: H4(0.0578) H8A(0.5308) H8B(0.663) H9A(0.8539) H10A(0.9317)
 H11A(0.735) H13A(0.3958) H7BA(0.3176) H1'A(0.092) H1'B(-0.024) H1'C(-0.0569)
 H2'A(0.4433) H2'B(0.4999) H2'C(0.3233) H3'A(-0.2124) H3'B(-0.2353) H3'C(-
 0.2406) H4'A(0.1226) H4'B(0.3069) H4'C(0.1076) H6'A(-0.1545) H7'A(-0.3191)
 H7'B(-0.4832) H7'C(-0.4699) H8'A(-0.2396) H8'B(-0.4201) H8'C(-0.4334)
 H9'A(0.5495) H10B(0.4131) H10C(0.6094) H10D(0.4545) H11B(0.8923) H11C(0.7493)
 H11D(0.9042) H12A(0.3541) H12B(0.3812) H12C(0.1985) H13B(0.115) H14A(-0.1572)
 H14B(-0.152) H14C(-0.2184) H15A(0.2909) H15B(0.0588) H15C(0.1253)
 Fixed Y: H4(1.1657) H8A(1.0805) H8B(1.0438) H9A(1.0243) H10A(0.8661)
 H11A(0.7812) H13A(0.8677) H7BA(0.9554) H1'A(0.81) H1'B(0.8849) H1'C(0.8772)
 H2'A(0.8656) H2'B(0.9676) H2'C(0.9374) H3'A(1.1173) H3'B(1.1102) H3'C(1.0232)
 H4'A(1.2012) H4'B(1.1604) H4'C(1.1965) H6'A(1.1874) H7'A(1.0543) H7'B(1.1194)
 H7'C(1.1095) H8'A(1.3227) H8'B(1.2752) H8'C(1.2851) H9'A(0.9077) H10B(1.0526)
 H10C(1.0846) H10D(1.0153) H11B(0.881) H11C(0.9099) H11D(0.9792) H12A(0.7904)
 H12B(0.7394) H12C(0.8082) H13B(0.7779) H14A(0.882) H14B(0.8707) H14C(0.7899)
 H15A(0.7275) H15B(0.6944) H15C(0.7751)
 Fixed Z: H4(0.7764) H8A(0.741) H8B(0.7777) H9A(0.7186) H10A(0.7273)
 H11A(0.7726) H13A(0.9065) H7BA(0.7412) H1'A(1.0328) H1'B(1.0576) H1'C(1.0103)
 H2'A(1.0591) H2'B(1.0549) H2'C(1.085) H3'A(1.0124) H3'B(0.9648) H3'C(0.9917)
 H4'A(1.0053) H4'B(0.9799) H4'C(0.9575) H6'A(0.9047) H7'A(0.8837) H7'B(0.9032)
 H7'C(0.8556) H8'A(0.873) H8'B(0.849) H8'C(0.8966) H9'A(0.6852) H10B(0.6825)
 H10C(0.6579) H10D(0.6384) H11B(0.6626) H11C(0.6261) H11D(0.6455) H12A(0.7361)
 H12B(0.7777) H12C(0.7722) H13B(0.932) H14A(0.9258) H14B(0.8781) H14C(0.906)
 H15A(0.8738) H15B(0.8739) H15C(0.8461)
;
_shelx_shelxl_version_number 2014/7
_olex2_submission_special_instructions 'No special instructions were received'

loop_
_space_group_symop_operation_xyz
'x, y, z'
'-x+1/2, -y, z+1/2'
'x+1/2, -y+1/2, -z'
'-x, y+1/2, -z+1/2'

loop_
_atom_site_label
_atom_site_type_symbol
_atom_site_fract_x
_atom_site_fract_y
_atom_site_fract_z
_atom_site_U_iso_or_equiv
_atom_site_adp_type
_atom_site_occupancy
_atom_site_site_symmetry_order
_atom_site_calc_flag
_atom_site_refinement_flags_posn
O1 O 0.1227(12) 1.0704(3) 1.05536(10) 0.117(2) Uani 1 1 d .
O2 O 0.4667(5) 0.8546(2) 0.98249(9) 0.0535(8) Uani 1 1 d .
O3 O 0.8632(4) 0.9036(2) 0.78660(9) 0.0508(8) Uani 1 1 d .
O4 O 0.1306(5) 1.12232(18) 0.77062(7) 0.0403(6) Uani 1 1 d .
H4 H 0.0578 1.1657 0.7764 0.060 Uiso 1 1 calc GR
O5 O 0.0295(4) 1.05657(17) 0.91323(7) 0.0334(6) Uani 1 1 d .
O6 O -0.0874(5) 1.22118(19) 0.81440(8) 0.0457(7) Uani 1 1 d .
O12 O 0.4533(4) 0.87371(16) 0.82557(7) 0.0311(6) Uani 1 1 d .
C1 C 0.3231(7) 0.9081(3) 0.98379(11) 0.0377(9) Uani 1 1 d .
C2 C 0.2274(7) 0.9353(3) 1.02494(12) 0.0418(9) Uani 1 1 d .
C3 C 0.1376(9) 1.0292(3) 1.02418(12) 0.0544(12) Uani 1 1 d .
C4 C 0.0574(7) 1.0729(3) 0.98468(12) 0.0408(9) Uani 1 1 d .
C6 C 0.0599(6) 1.0917(2) 0.84239(11) 0.0309(8) Uani 1 1 d .
C7 C 0.1584(6) 1.0713(2) 0.80393(10) 0.0307(8) Uani 1 1 d .
C8 C 0.5879(7) 1.0265(3) 0.75324(12) 0.0402(9) Uani 1 1 d .
H8A H 0.5308 1.0805 0.7410 0.048 Uiso 1 1 calc R
H8B H 0.6630 1.0438 0.7777 0.048 Uiso 1 1 calc R
C9 C 0.7385(7) 0.9825(3) 0.72328(12) 0.0411(9) Uani 1 1 d .
H9A H 0.8539 1.0243 0.7186 0.049 Uiso 1 1 calc R
C10 C 0.8274(6) 0.8991(3) 0.74326(12) 0.0436(10) Uani 1 1 d .
H10A H 0.9317 0.8661 0.7273 0.052 Uiso 1 1 calc R
C11 C 0.7026(6) 0.8455(3) 0.77191(11) 0.0388(9) Uani 1 1 d .
H11A H 0.7350 0.7812 0.7726 0.047 Uiso 1 1 calc R
C13 C 0.2535(6) 0.8916(2) 0.90717(11) 0.0322(8) Uani 1 1 d .
H13A H 0.3958 0.8677 0.9065 0.039 Uiso 1 1 calc R
C4A C 0.1109(6) 1.0172(2) 0.94774(11) 0.0328(8) Uani 1 1 d .
C5A C 0.1063(6) 1.0316(2) 0.87512(10) 0.0283(7) Uani 1 1 d .
C7A C 0.2851(6) 0.9973(2) 0.80047(10) 0.0287(7) Uani 1 1 d .
C11A C 0.4800(6) 0.8696(3) 0.78078(10) 0.0319(8) Uani 1 1 d .
C12A C 0.3187(5) 0.9417(2) 0.83348(10) 0.0278(7) Uani 1 1 d .
C13A C 0.2262(6) 0.9430(2) 0.94633(11) 0.0312(8) Uani 1 1 d .
C7B C 0.4099(6) 0.9633(2) 0.76476(10) 0.0321(8) Uani 1 1 d .
H7BA H 0.3176 0.9554 0.7412 0.038 Uiso 1 1 calc R
C12B C 0.2280(6) 0.9555(2) 0.87192(10) 0.0287(7) Uani 1 1 d .
C1' C 0.0420(9) 0.8707(4) 1.03207(15) 0.0606(13) Uani 1 1 d .
H1'A H 0.0920 0.8100 1.0328 0.091 Uiso 1 1 calc R
H1'B H -0.0240 0.8849 1.0576 0.091 Uiso 1 1 calc R
H1'C H -0.0569 0.8772 1.0103 0.091 Uiso 1 1 calc R
C2' C 0.3885(9) 0.9256(4) 1.05915(13) 0.0595(13) Uani 1 1 d .
H2'A H 0.4433 0.8656 1.0591 0.089 Uiso 1 1 calc R
H2'B H 0.4999 0.9676 1.0549 0.089 Uiso 1 1 calc R
H2'C H 0.3233 0.9374 1.0850 0.089 Uiso 1 1 calc R
C3' C -0.1800(9) 1.0817(3) 0.98880(14) 0.0554(12) Uani 1 1 d .
H3'A H -0.2124 1.1173 1.0124 0.083 Uiso 1 1 calc R
H3'B H -0.2353 1.1102 0.9648 0.083 Uiso 1 1 calc R
H3'C H -0.2406 1.0232 0.9917 0.083 Uiso 1 1 calc R
C4' C 0.1581(8) 1.1666(3) 0.98154(14) 0.0519(11) Uani 1 1 d .
H4'A H 0.1226 1.2012 1.0053 0.078 Uiso 1 1 calc R
H4'B H 0.3069 1.1604 0.9799 0.078 Uiso 1 1 calc R
H4'C H 0.1076 1.1965 0.9575 0.078 Uiso 1 1 calc R
C5' C -0.0794(6) 1.1690(2) 0.84391(11) 0.0325(8) Uani 1 1 d .
C6' C -0.2324(6) 1.1866(3) 0.87894(12) 0.0356(8) Uani 1 1 d .
H6'A H -0.1545 1.1874 0.9047 0.043 Uiso 1 1 calc R
C7' C -0.3908(7) 1.1104(3) 0.88054(13) 0.0465(10) Uani 1 1 d .
H7'A H -0.3191 1.0543 0.8837 0.070 Uiso 1 1 calc R
H7'B H -0.4832 1.1194 0.9032 0.070 Uiso 1 1 calc R
H7'C H -0.4699 1.1095 0.8556 0.070 Uiso 1 1 calc R
C8' C -0.3412(9) 1.2755(3) 0.87394(15) 0.0575(13) Uani 1 1 d .
H8'A H -0.2396 1.3227 0.8730 0.086 Uiso 1 1 calc R
H8'B H -0.4201 1.2752 0.8490 0.086 Uiso 1 1 calc R
H8'C H -0.4334 1.2851 0.8966 0.086 Uiso 1 1 calc R
C9' C 0.6441(7) 0.9586(3) 0.68126(11) 0.0431(9) Uani 1 1 d .
H9'A H 0.5495 0.9077 0.6852 0.052 Uiso 1 1 calc R
C10' C 0.5189(11) 1.0347(4) 0.66338(15) 0.0658(14) Uani 1 1 d .
H10B H 0.4131 1.0526 0.6825 0.099 Uiso 1 1 calc R
H10C H 0.6094 1.0846 0.6579 0.099 Uiso 1 1 calc R
H10D H 0.4545 1.0153 0.6384 0.099 Uiso 1 1 calc R
C11' C 0.8133(10) 0.9295(4) 0.65107(14) 0.0675(15) Uani 1 1 d .
H11B H 0.8923 0.8810 0.6626 0.101 Uiso 1 1 calc R
H11C H 0.7493 0.9099 0.6261 0.101 Uiso 1 1 calc R
H11D H 0.9042 0.9792 0.6455 0.101 Uiso 1 1 calc R
C12' C 0.3407(7) 0.7951(3) 0.76528(11) 0.0370(9) Uani 1 1 d .
H12A H 0.3541 0.7904 0.7361 0.055 Uiso 1 1 calc R
H12B H 0.3812 0.7394 0.7777 0.055 Uiso 1 1 calc R
H12C H 0.1985 0.8082 0.7722 0.055 Uiso 1 1 calc R
C13' C 0.0982(7) 0.8107(2) 0.90626(12) 0.0391(9) Uani 1 1 d .
H13B H 0.1150 0.7779 0.9320 0.047 Uiso 1 1 calc R
C14' C -0.1283(8) 0.8411(3) 0.90380(14) 0.0499(10) Uani 1 1 d .
H14A H -0.1572 0.8820 0.9258 0.075 Uiso 1 1 calc R
H14B H -0.1520 0.8707 0.8781 0.075 Uiso 1 1 calc R
H14C H -0.2184 0.7899 0.9060 0.075 Uiso 1 1 calc R
C15' C 0.1478(10) 0.7460(3) 0.87187(14) 0.0559(13) Uani 1 1 d .
H15A H 0.2909 0.7275 0.8738 0.084 Uiso 1 1 calc R
H15B H 0.0588 0.6944 0.8739 0.084 Uiso 1 1 calc R
H15C H 0.1253 0.7751 0.8461 0.084 Uiso 1 1 calc R

loop_
_atom_site_aniso_label
_atom_site_aniso_U_11
_atom_site_aniso_U_22
_atom_site_aniso_U_33
_atom_site_aniso_U_23
_atom_site_aniso_U_13
_atom_site_aniso_U_12
O1 0.249(7) 0.072(3) 0.0289(17) -0.0179(17) -0.025(3) 0.076(4)
O2 0.0693(19) 0.0568(19) 0.0345(15) 0.0044(13) -0.0029(14) 0.0290(17)
O3 0.0409(15) 0.078(2) 0.0336(14) -0.0038(14) -0.0026(12) -0.0076(15)
O4 0.0593(17) 0.0339(14) 0.0276(12) 0.0072(10) -0.0009(12) 0.0077(13)
O5 0.0483(14) 0.0295(13) 0.0224(12) 0.0002(10) -0.0010(10) 0.0064(11)
O6 0.0661(19) 0.0370(15) 0.0341(14) 0.0100(12) 0.0021(13) 0.0158(14)
O12 0.0424(13) 0.0279(13) 0.0230(12) -0.0009(10) 0.0014(10) 0.0029(11)
C1 0.052(2) 0.0323(19) 0.0283(18) 0.0022(15) -0.0028(17) 0.0053(18)
C2 0.061(2) 0.038(2) 0.0269(18) 0.0003(16) -0.0020(18) 0.0142(19)
C3 0.090(3) 0.045(2) 0.028(2) -0.0029(18) -0.006(2) 0.022(3)
C4 0.064(3) 0.029(2) 0.0291(19) -0.0024(15) -0.0012(17) 0.0111(18)
C6 0.0394(18) 0.0254(18) 0.0279(17) 0.0013(14) -0.0051(14) -0.0022(16)
C7 0.0386(18) 0.0285(18) 0.0248(16) 0.0020(14) -0.0040(14) -0.0041(15)
C8 0.055(2) 0.033(2) 0.0324(19) -0.0045(15) 0.0046(17) -0.0107(18)
C9 0.048(2) 0.043(2) 0.0319(19) -0.0037(17) 0.0059(16) -0.0143(19)
C10 0.039(2) 0.059(3) 0.0335(19) -0.0049(18) 0.0049(16) -0.004(2)
C11 0.043(2) 0.046(2) 0.0271(17) -0.0028(16) -0.0028(16) 0.0022(18)
C13 0.0416(19) 0.0290(18) 0.0261(17) -0.0007(15) -0.0010(15) 0.0052(15)
C4A 0.044(2) 0.0290(19) 0.0252(17) 0.0031(14) -0.0017(15) 0.0037(16)
C5A 0.0347(17) 0.0265(18) 0.0237(16) -0.0014(13) -0.0027(14) -0.0025(14)
C7A 0.0342(17) 0.0270(17) 0.0250(16) -0.0011(13) 0.0003(14) -0.0018(15)
C11A 0.044(2) 0.0285(19) 0.0230(16) -0.0018(14) -0.0002(14) 0.0009(16)
C12A 0.0351(17) 0.0237(17) 0.0245(16) -0.0030(13) -0.0010(14) -0.0005(15)
C13A 0.0413(19) 0.0269(18) 0.0253(17) 0.0039(14) 0.0004(14) 0.0033(16)
C7B 0.045(2) 0.0276(18) 0.0234(16) -0.0009(13) -0.0019(15) -0.0021(16)
C12B 0.0366(17) 0.0242(17) 0.0255(17) -0.0019(13) -0.0021(14) -0.0011(14)
C1' 0.086(4) 0.055(3) 0.041(2) 0.003(2) 0.011(2) -0.003(3)
C2' 0.085(3) 0.065(3) 0.028(2) -0.0017(19) -0.008(2) 0.024(3)
C3' 0.079(3) 0.047(3) 0.040(2) -0.0026(19) 0.016(2) 0.014(2)
C4' 0.075(3) 0.034(2) 0.046(2) -0.0099(18) -0.008(2) 0.003(2)
C5' 0.0374(18) 0.0290(18) 0.0312(18) 0.0008(15) -0.0058(15) 0.0018(16)
C6' 0.0420(19) 0.033(2) 0.0319(18) -0.0031(15) -0.0025(15) 0.0052(17)
C7' 0.044(2) 0.051(3) 0.045(2) -0.0025(18) -0.0018(18) 0.001(2)
C8' 0.075(3) 0.045(3) 0.052(3) 0.001(2) 0.005(2) 0.023(2)
C9' 0.060(2) 0.040(2) 0.0289(18) -0.0012(15) 0.0059(18) -0.0065(19)
C10' 0.092(4) 0.063(3) 0.043(3) 0.012(2) 0.000(3) 0.001(3)
C11' 0.086(4) 0.082(4) 0.035(2) -0.006(2) 0.016(2) 0.003(3)
C12' 0.052(2) 0.0267(18) 0.0324(19) -0.0032(14) -0.0044(17) -0.0035(17)
C13' 0.063(2) 0.0266(19) 0.0272(17) 0.0034(14) 0.0045(17) -0.0005(18)
C14' 0.061(2) 0.040(2) 0.049(2) 0.0027(19) 0.001(2) -0.009(2)
C15' 0.090(4) 0.031(2) 0.046(2) -0.0079(18) 0.022(2) -0.016(2)

loop_
_atom_type_symbol
_atom_type_description
_atom_type_scat_dispersion_real
_atom_type_scat_dispersion_imag
_atom_type_scat_source
C C 0.0181 0.0091 'International Tables Vol C Tables 4.2.6.8 and 6.1.1.4'
H H 0.0000 0.0000 'International Tables Vol C Tables 4.2.6.8 and 6.1.1.4'
O O 0.0492 0.0322 'International Tables Vol C Tables 4.2.6.8 and 6.1.1.4'

loop_
_geom_angle_atom_site_label_1
_geom_angle_atom_site_label_2
_geom_angle_atom_site_label_3
_geom_angle
C11 O3 C10 61.6(3)
C4A O5 C5A 119.2(3)
C12A O12 C11A 107.1(3)
O2 C1 C2 120.4(3)
O2 C1 C13A 121.4(3)
C13A C1 C2 118.0(3)
C1 C2 C1' 105.9(3)
C3 C2 C1 112.5(3)
C3 C2 C1' 106.6(4)
C3 C2 C2' 110.9(4)
C2' C2 C1 110.3(4)
C2' C2 C1' 110.4(4)
O1 C3 C2 119.4(4)
O1 C3 C4 118.3(4)
C2 C3 C4 122.2(3)
C3 C4 C4' 107.4(4)
C4A C4 C3 111.4(3)
C4A C4 C3' 110.1(4)
C4A C4 C4' 110.5(3)
C3' C4 C3 107.1(4)
C3' C4 C4' 110.1(4)
C7 C6 C5' 117.7(3)
C5A C6 C7 115.6(3)
C5A C6 C5' 126.7(3)
O4 C7 C6 122.2(3)
O4 C7 C7A 117.8(3)
C7A C7 C6 120.0(3)
C9 C8 C7B 111.5(3)
C8 C9 C9' 115.0(4)
C10 C9 C8 108.3(3)
C10 C9 C9' 110.1(3)
O3 C10 C9 116.6(4)
O3 C10 C11 58.9(3)
C11 C10 C9 121.1(4)
O3 C11 C10 59.5(3)
O3 C11 C11A 118.4(3)
C10 C11 C11A 120.8(4)
C13A C13 C12B 108.6(3)
C13A C13 C13' 109.6(3)
C12B C13 C13' 113.8(3)
O5 C4A C4 109.7(3)
C13A C4A O5 122.5(3)
C13A C4A C4 127.8(3)
O5 C5A C6 115.5(3)
C12B C5A O5 119.2(3)
C12B C5A C6 125.2(3)
C7 C7A C12A 120.7(3)
C7 C7A C7B 130.4(3)
C12A C7A C7B 108.9(3)
O12 C11A C11 108.2(3)
O12 C11A C7B 105.3(3)
O12 C11A C12' 107.2(3)
C11 C11A C7B 115.1(3)
C11 C11A C12' 108.7(3)
C12' C11A C7B 112.0(3)
O12 C12A C7A 113.5(3)
O12 C12A C12B 123.1(3)
C7A C12A C12B 123.4(3)
C1 C13A C13 118.8(3)
C4A C13A C1 120.0(3)
C4A C13A C13 121.2(3)
C8 C7B C11A 114.8(3)
C7A C7B C8 112.5(3)
C7A C7B C11A 101.2(3)
C5A C12B C13 121.5(3)
C5A C12B C12A 115.1(3)
C12A C12B C13 123.4(3)
O6 C5' C6 119.6(3)
O6 C5' C6' 116.6(3)
C6 C5' C6' 123.6(3)
C7' C6' C5' 108.9(3)
C8' C6' C5' 111.5(3)
C8' C6' C7' 110.5(4)
C10' C9' C9 112.4(4)
C10' C9' C11' 109.9(4)
C11' C9' C9 111.2(4)
C14' C13' C13 112.2(3)
C15' C13' C13 111.8(3)
C15' C13' C14' 110.5(4)

loop_
_geom_bond_atom_site_label_1
_geom_bond_atom_site_label_2
_geom_bond_distance
O1 C3 1.194(5)
O2 C1 1.219(5)
O3 C10 1.438(5)
O3 C11 1.429(5)
O4 C7 1.341(4)
O5 C4A 1.376(4)
O5 C5A 1.391(4)
O6 C5' 1.241(5)
O12 C11A 1.477(4)
O12 C12A 1.355(4)
C1 C2 1.534(5)
C1 C13A 1.470(5)
C2 C3 1.513(6)
C2 C1' 1.548(8)
C2 C2' 1.530(6)
C3 C4 1.536(6)
C4 C4A 1.506(5)
C4 C3' 1.534(8)
C4 C4' 1.541(6)
C6 C7 1.440(5)
C6 C5A 1.427(5)
C6 C5' 1.458(5)
C7 C7A 1.374(5)
C8 C9 1.525(6)
C8 C7B 1.527(5)
C9 C10 1.515(7)
C9 C9' 1.544(6)
C10 C11 1.469(6)
C11 C11A 1.500(6)
C13 C13A 1.503(5)
C13 C12B 1.505(5)
C13 C13' 1.564(6)
C4A C13A 1.330(5)
C5A C12B 1.381(5)
C7A C12A 1.378(5)
C7A C7B 1.504(5)
C11A C7B 1.558(5)
C11A C12' 1.512(5)
C12A C12B 1.401(5)
C5' C6' 1.532(6)
C6' C7' 1.525(6)
C6' C8' 1.505(6)
C9' C10' 1.507(7)
C9' C11' 1.531(7)
C13' C14' 1.524(7)
C13' C15' 1.515(6)

loop_
_geom_torsion_atom_site_label_1
_geom_torsion_atom_site_label_2
_geom_torsion_atom_site_label_3
_geom_torsion_atom_site_label_4
_geom_torsion
O1 C3 C4 C4A 173.2(6)
O1 C3 C4 C3' -66.3(7)
O1 C3 C4 C4' 52.0(8)
O2 C1 C2 C3 151.2(4)
O2 C1 C2 C1' -92.8(5)
O2 C1 C2 C2' 26.7(6)
O2 C1 C13A C13 20.1(6)
O2 C1 C13A C4A -162.3(4)
O3 C10 C11 C11A 106.9(4)
O3 C11 C11A O12 -59.5(4)
O3 C11 C11A C7B 57.9(4)
O3 C11 C11A C12' -175.6(3)
O4 C7 C7A C12A -179.5(3)
O4 C7 C7A C7B 2.4(6)
O5 C4A C13A C1 175.0(4)
O5 C4A C13A C13 -7.4(6)
O5 C5A C12B C13 9.2(5)
O5 C5A C12B C12A -172.7(3)
O6 C5' C6' C7' 112.3(4)
O6 C5' C6' C8' -9.9(5)
O12 C11A C7B C8 102.9(3)
O12 C11A C7B C7A -18.5(4)
O12 C12A C12B C13 -6.2(5)
O12 C12A C12B C5A 175.6(3)
C1 C2 C3 O1 -155.1(6)
C1 C2 C3 C4 27.0(7)
C2 C1 C13A C13 -155.4(4)
C2 C1 C13A C4A 22.3(6)
C2 C3 C4 C4A -8.8(7)
C2 C3 C4 C3' 111.7(5)
C2 C3 C4 C4' -130.0(5)
C3 C4 C4A O5 177.6(4)
C3 C4 C4A C13A -5.3(6)
C4 C4A C13A C1 -1.7(6)
C4 C4A C13A C13 175.9(4)
C6 C7 C7A C12A 0.3(5)
C6 C7 C7A C7B -177.7(4)
C6 C5A C12B C13 -174.6(3)
C6 C5A C12B C12A 3.6(5)
C6 C5' C6' C7' -63.0(5)
C6 C5' C6' C8' 174.9(4)
C7 C6 C5A O5 173.4(3)
C7 C6 C5A C12B -3.0(5)
C7 C6 C5' O6 -9.7(5)
C7 C6 C5' C6' 165.4(3)
C7 C7A C12A O12 -177.7(3)
C7 C7A C12A C12B 0.4(5)
C7 C7A C7B C8 66.5(5)
C7 C7A C7B C11A -170.5(4)
C8 C9 C10 O3 -35.3(5)
C8 C9 C10 C11 32.8(5)
C8 C9 C9' C10' 46.8(5)
C8 C9 C9' C11' 170.6(4)
C9 C8 C7B C7A 168.1(3)
C9 C8 C7B C11A 53.1(4)
C9 C10 C11 O3 -104.3(4)
C9 C10 C11 C11A 2.7(6)
C10 O3 C11 C11A -110.9(4)
C10 C9 C9' C10' 169.5(4)
C10 C9 C9' C11' -66.8(5)
C10 C11 C11A O12 -129.0(4)
C10 C11 C11A C7B -11.7(5)
C10 C11 C11A C12' 114.9(4)
C11 O3 C10 C9 111.9(4)
C11 C11A C7B C8 -16.1(4)
C11 C11A C7B C7A -137.5(3)
C4A O5 C5A C6 -162.8(3)
C4A O5 C5A C12B 13.8(5)
C5A O5 C4A C4 162.2(3)
C5A O5 C4A C13A -15.0(5)
C5A C6 C7 O4 -179.4(3)
C5A C6 C7 C7A 0.8(5)
C5A C6 C5' O6 172.1(4)
C5A C6 C5' C6' -12.9(6)
C7A C12A C12B C13 175.9(3)
C7A C12A C12B C5A -2.2(5)
C11A O12 C12A C7A -13.5(4)
C11A O12 C12A C12B 168.4(3)
C12A O12 C11A C11 143.5(3)
C12A O12 C11A C7B 20.0(4)
C12A O12 C11A C12' -99.4(3)
C12A C7A C7B C8 -111.7(4)
C12A C7A C7B C11A 11.3(4)
C13A C1 C2 C3 -33.3(6)
C13A C1 C2 C1' 82.7(5)
C13A C1 C2 C2' -157.7(4)
C13A C13 C12B C5A -27.7(5)
C13A C13 C12B C12A 154.3(3)
C13A C13 C13' C14' 66.7(4)
C13A C13 C13' C15' -168.5(4)
C7B C8 C9 C10 -59.7(4)
C7B C8 C9 C9' 63.9(5)
C7B C7A C12A O12 0.8(4)
C7B C7A C12A C12B 178.8(3)
C12B C13 C13A C1 -155.5(3)
C12B C13 C13A C4A 26.8(5)
C12B C13 C13' C14' -55.1(4)
C12B C13 C13' C15' 69.7(4)
C1' C2 C3 O1 89.3(7)
C1' C2 C3 C4 -88.7(6)
C2' C2 C3 O1 -31.0(8)
C2' C2 C3 C4 151.1(5)
C3' C4 C4A O5 58.9(4)
C3' C4 C4A C13A -124.1(4)
C4' C4 C4A O5 -63.0(4)
C4' C4 C4A C13A 114.0(5)
C5' C6 C7 O4 2.2(5)
C5' C6 C7 C7A -177.6(3)
C5' C6 C5A O5 -8.3(5)
C5' C6 C5A C12B 175.3(3)
C9' C9 C10 O3 -161.8(3)
C9' C9 C10 C11 -93.7(4)
C12' C11A C7B C8 -141.0(3)
C12' C11A C7B C7A 97.6(3)
C13' C13 C13A C1 79.5(4)
C13' C13 C13A C4A -98.1(4)
C13' C13 C12B C5A 94.7(4)
C13' C13 C12B C12A -83.3(4)
